data_4335314
loop_
_publ_author_name
'Xianghao Liu'
'Pierre Braunstein'

_publ_contact_author_address
;Laboratoire de Chimie de Coordination
UMR 7177 CNRS
Universit\'e de Strasbourg
Institut Le Bel - 4 rue Blaise Pascal, 67081 Strasbourg Cedex - France
;
_publ_contact_author_email braunstein@unistra.fr
_publ_contact_author_fax '+33 (0)3 68 85 13 22'
_publ_contact_author_name 'Dr. Pierre Braunstein'
_publ_contact_author_phone '+33 (0)3 68 85 13 08'
_publ_section_title
;
 Complexes with Hybrid Phosphorus-NHC Ligands: Pincer-Type Ir Hydrides,
 Dinuclear Ag and Ir and Tetranuclear Cu and Ag Complexes
;
_journal_name_full 'Inorganic Chemistry'
_journal_page_first 7367
_journal_page_last 7379
_journal_paper_doi 10.1021/ic302854t
_journal_volume 52
_journal_year 2013
_chemical_formula_moiety 'C36 H54 Ag4 I4 N4 O2 P2, C H2 Cl2'
_chemical_formula_sum 'C37 H56 Ag4 Cl2 I4 N4 O2 P2'
_chemical_formula_weight 1660.78
_chemical_name_systematic
;
 ?
;
_space_group_IT_number 14
_symmetry_cell_setting monoclinic
_symmetry_space_group_name_Hall '-P 2ybc'
_symmetry_space_group_name_H-M 'P 1 21/c 1'
_atom_sites_solution_hydrogens geom
_atom_sites_solution_primary direct
_atom_sites_solution_secondary difmap
_audit_creation_method SHELXL-97
_cell_angle_alpha 90.00
_cell_angle_beta 123.518(2)
_cell_angle_gamma 90.00
_cell_formula_units_Z 4
_cell_length_a 20.4549(6)
_cell_length_b 12.3814(2)
_cell_length_c 25.1919(6)
_cell_measurement_reflns_used 23650
_cell_measurement_temperature 193(2)
_cell_measurement_theta_max 27.485
_cell_measurement_theta_min 0.998
_cell_volume 5319.2(3)
_computing_cell_refinement 'Denzo (Nonius B.V., 1998)'
_computing_data_collection 'Collect (Nonius B.V., 1998)'
_computing_data_reduction 'Denzo (Nonius B.V., 1998)'
_computing_molecular_graphics 'PLATON 98 (Spek, 1998)'
_computing_publication_material 'SHELXL-97 (Sheldrick, 1997)'
_computing_structure_refinement 'SHELXL-97 (Sheldrick, 1997)'
_computing_structure_solution 'SHELXS-97 (Sheldrick, 1997)'
_diffrn_ambient_temperature 193(2)
_diffrn_measured_fraction_theta_full 0.998
_diffrn_measured_fraction_theta_max 0.998
_diffrn_measurement_device_type KappaCCD
_diffrn_measurement_method 'phi and omega scans'
_diffrn_radiation_monochromator graphite
_diffrn_radiation_source 'sealed tube'
_diffrn_radiation_type MoK\a
_diffrn_radiation_wavelength 0.71073
_diffrn_reflns_av_R_equivalents 0.0691
_diffrn_reflns_av_sigmaI/netI 0.0811
_diffrn_reflns_limit_h_max 20
_diffrn_reflns_limit_h_min -26
_diffrn_reflns_limit_k_max 13
_diffrn_reflns_limit_k_min -16
_diffrn_reflns_limit_l_max 32
_diffrn_reflns_limit_l_min -27
_diffrn_reflns_number 34450
_diffrn_reflns_theta_full 27.49
_diffrn_reflns_theta_max 27.49
_diffrn_reflns_theta_min 1.19
_exptl_absorpt_coefficient_mu 3.966
_exptl_absorpt_correction_T_max 0.60637
_exptl_absorpt_correction_T_min 0.51056
_exptl_absorpt_correction_type multi-scan
_exptl_absorpt_process_details 'MULscanABS in PLATON (Spek, 2003)'
_exptl_crystal_colour colorless
_exptl_crystal_density_diffrn 2.074
_exptl_crystal_description block
_exptl_crystal_F_000 3144
_exptl_crystal_size_max 0.20
_exptl_crystal_size_mid 0.18
_exptl_crystal_size_min 0.10
_refine_diff_density_max 1.218
_refine_diff_density_min -2.584
_refine_diff_density_rms 0.549
_refine_ls_extinction_method none
_refine_ls_goodness_of_fit_ref 1.101
_refine_ls_hydrogen_treatment constr
_refine_ls_matrix_type full
_refine_ls_number_parameters 504
_refine_ls_number_reflns 12190
_refine_ls_number_restraints 0
_refine_ls_restrained_S_all 1.101
_refine_ls_R_factor_all 0.0998
_refine_ls_R_factor_gt 0.0619
_refine_ls_shift/su_max 0.001
_refine_ls_shift/su_mean 0.000
_refine_ls_structure_factor_coef Fsqd
_refine_ls_weighting_details 'calc w=1/[\s^2^(Fo^2^)+(0.0862P)^2^+0.0000P] where P=(Fo^2^+2Fc^2^)/3'
_refine_ls_weighting_scheme calc
_refine_ls_wR_factor_gt 0.1502
_refine_ls_wR_factor_ref 0.1667
_reflns_number_gt 8582
_reflns_number_total 12190
_reflns_threshold_expression I>2\s(I)
_cod_data_source_file ic302854t_si_001_3.cif
_cod_data_source_block complex9a_pbxl110526
_cod_original_cell_volume 5319.2(2)
_cod_original_sg_symbol_Hall '-P 2ybc  '
_cod_original_sg_symbol_H-M ' P 21/c '
_cod_database_code 4335314

loop_
_symmetry_equiv_pos_as_xyz
'x, y, z'
'-x, y+1/2, -z+1/2'
'-x, -y, -z'
'x, -y-1/2, z-1/2'

loop_
_atom_site_label
_atom_site_type_symbol
_atom_site_fract_x
_atom_site_fract_y
_atom_site_fract_z
_atom_site_U_iso_or_equiv
_atom_site_adp_type
_atom_site_occupancy
_atom_site_symmetry_multiplicity
_atom_site_calc_flag
_atom_site_refinement_flags
C1 C 0.2381(5) 0.5020(6) 0.9107(4) 0.0283(19) Uani 1 1 d .
C2 C 0.2579(5) 0.3233(7) 0.9040(5) 0.036(2) Uani 1 1 d .
H2 H 0.2653 0.2483 0.9136 0.043 Uiso 1 1 calc R
C3 C 0.2570(6) 0.3730(7) 0.8568(5) 0.038(2) Uani 1 1 d .
H3 H 0.2627 0.3399 0.8256 0.046 Uiso 1 1 calc R
C4 C 0.2448(6) 0.3822(8) 0.9921(5) 0.043(2) Uani 1 1 d .
H4A H 0.2948 0.4047 1.0302 0.065 Uiso 1 1 calc R
H4B H 0.2369 0.3049 0.9947 0.065 Uiso 1 1 calc R
H4C H 0.2020 0.4230 0.9894 0.065 Uiso 1 1 calc R
C5 C 0.2464(5) 0.5621(6) 0.8199(4) 0.0264(18) Uani 1 1 d .
C6 C 0.1893(5) 0.6419(6) 0.7936(4) 0.0241(18) Uani 1 1 d .
H6 H 0.1505 0.6461 0.8032 0.029 Uiso 1 1 calc R
C7 C 0.1912(5) 0.7155(6) 0.7528(4) 0.0276(19) Uani 1 1 d .
C8 C 0.2452(6) 0.7072(7) 0.7355(5) 0.037(2) Uani 1 1 d .
H8 H 0.2433 0.7556 0.7054 0.044 Uiso 1 1 calc R
C9 C 0.3010(6) 0.6276(8) 0.7630(5) 0.044(3) Uani 1 1 d .
H9 H 0.3391 0.6216 0.7527 0.053 Uiso 1 1 calc R
C10 C 0.3020(6) 0.5550(7) 0.8061(5) 0.038(2) Uani 1 1 d .
H10 H 0.3415 0.5009 0.8257 0.046 Uiso 1 1 calc R
C11 C 0.0099(5) 0.8926(6) 0.7091(4) 0.0276(19) Uani 1 1 d .
C12 C -0.0138(6) 0.7756(7) 0.7105(5) 0.040(2) Uani 1 1 d .
H12A H 0.0055 0.7553 0.7544 0.060 Uiso 1 1 calc R
H12B H 0.0090 0.7275 0.6940 0.060 Uiso 1 1 calc R
H12C H -0.0711 0.7693 0.6840 0.060 Uiso 1 1 calc R
C13 C -0.0215(6) 0.9653(8) 0.7393(5) 0.041(2) Uani 1 1 d .
H13A H -0.0775 0.9512 0.7194 0.062 Uiso 1 1 calc R
H13B H -0.0139 1.0412 0.7329 0.062 Uiso 1 1 calc R
H13C H 0.0069 0.9501 0.7851 0.062 Uiso 1 1 calc R
C14 C -0.0238(6) 0.9240(7) 0.6398(4) 0.039(2) Uani 1 1 d .
H14A H 0.0058 0.8874 0.6250 0.059 Uiso 1 1 calc R
H14B H -0.0198 1.0023 0.6368 0.059 Uiso 1 1 calc R
H14C H -0.0790 0.9022 0.6132 0.059 Uiso 1 1 calc R
C15 C 0.1636(5) 1.0109(6) 0.7461(4) 0.032(2) Uani 1 1 d .
C16 C 0.1338(6) 1.1150(7) 0.7590(5) 0.040(2) Uani 1 1 d .
H16A H 0.1623 1.1770 0.7573 0.060 Uiso 1 1 calc R
H16B H 0.1423 1.1110 0.8013 0.060 Uiso 1 1 calc R
H16C H 0.0776 1.1233 0.7267 0.060 Uiso 1 1 calc R
C17 C 0.1493(7) 1.0155(9) 0.6791(5) 0.048(3) Uani 1 1 d .
H17A H 0.0932 1.0258 0.6470 0.072 Uiso 1 1 calc R
H17B H 0.1667 0.9478 0.6706 0.072 Uiso 1 1 calc R
H17C H 0.1788 1.0759 0.6771 0.072 Uiso 1 1 calc R
C18 C 0.2517(6) 1.0029(8) 0.7957(5) 0.047(3) Uani 1 1 d .
H18A H 0.2789 1.0590 0.7876 0.070 Uiso 1 1 calc R
H18B H 0.2705 0.9316 0.7931 0.070 Uiso 1 1 calc R
H18C H 0.2621 1.0130 0.8383 0.070 Uiso 1 1 calc R
C19 C 0.1204(5) 0.9480(7) 1.0755(4) 0.031(2) Uani 1 1 d .
C20 C 0.0504(6) 0.9828(8) 1.1185(5) 0.043(2) Uani 1 1 d .
H20 H 0.0120 0.9758 1.1284 0.052 Uiso 1 1 calc R
C21 C 0.1052(6) 1.0581(8) 1.1398(5) 0.042(2) Uani 1 1 d .
H21 H 0.1132 1.1157 1.1677 0.050 Uiso 1 1 calc R
C22 C 0.0098(7) 0.8219(9) 1.0438(6) 0.056(3) Uani 1 1 d .
H22A H 0.0188 0.8001 1.0109 0.085 Uiso 1 1 calc R
H22B H -0.0454 0.8414 1.0238 0.085 Uiso 1 1 calc R
H22C H 0.0230 0.7617 1.0734 0.085 Uiso 1 1 calc R
C23 C 0.2087(6) 1.1079(7) 1.1227(4) 0.0329(14) Uani 1 1 d .
C24 C 0.2801(5) 1.0647(7) 1.1364(4) 0.0293(19) Uani 1 1 d .
H24 H 0.2895 0.9890 1.1408 0.035 Uiso 1 1 calc R
C25 C 0.3364(5) 1.1365(7) 1.1430(4) 0.0295(19) Uani 1 1 d .
C26 C 0.3228(5) 1.2458(7) 1.1367(5) 0.036(2) Uani 1 1 d .
H26 H 0.3617 1.2933 1.1406 0.044 Uiso 1 1 calc R
C27 C 0.2539(6) 1.2875(7) 1.1250(5) 0.042(2) Uani 1 1 d .
H27 H 0.2462 1.3634 1.1222 0.050 Uiso 1 1 calc R
C28 C 0.1943(6) 1.2179(7) 1.1171(4) 0.0329(14) Uani 1 1 d .
H28 H 0.1460 1.2457 1.1082 0.040 Uiso 1 1 calc R
C29 C 0.5012(5) 0.9262(8) 1.2009(4) 0.036(2) Uani 1 1 d .
C30 C 0.5239(7) 0.8208(8) 1.1823(5) 0.052(3) Uani 1 1 d .
H30A H 0.5599 0.8374 1.1692 0.078 Uiso 1 1 calc R
H30B H 0.4766 0.7863 1.1469 0.078 Uiso 1 1 calc R
H30C H 0.5496 0.7717 1.2189 0.078 Uiso 1 1 calc R
C31 C 0.4535(6) 0.8954(9) 1.2303(5) 0.050(3) Uani 1 1 d .
H31A H 0.4815 0.8389 1.2624 0.074 Uiso 1 1 calc R
H31B H 0.4016 0.8686 1.1966 0.074 Uiso 1 1 calc R
H31C H 0.4474 0.9592 1.2502 0.074 Uiso 1 1 calc R
C32 C 0.5757(6) 0.9892(9) 1.2512(5) 0.052(3) Uani 1 1 d .
H32A H 0.6034 0.9490 1.2913 0.078 Uiso 1 1 calc R
H32B H 0.5606 1.0604 1.2580 0.078 Uiso 1 1 calc R
H32C H 0.6102 0.9982 1.2358 0.078 Uiso 1 1 calc R
C33 C 0.4825(5) 1.0818(7) 1.0985(4) 0.031(2) Uani 1 1 d .
C34 C 0.5382(6) 1.1716(8) 1.1428(5) 0.042(2) Uani 1 1 d .
H34A H 0.5540 1.2166 1.1197 0.062 Uiso 1 1 calc R
H34B H 0.5849 1.1389 1.1798 0.062 Uiso 1 1 calc R
H34C H 0.5113 1.2163 1.1572 0.062 Uiso 1 1 calc R
C35 C 0.4154(6) 1.1341(8) 1.0351(5) 0.047(3) Uani 1 1 d .
H35A H 0.4354 1.1533 1.0088 0.070 Uiso 1 1 calc R
H35B H 0.3966 1.1993 1.0446 0.070 Uiso 1 1 calc R
H35C H 0.3722 1.0825 1.0120 0.070 Uiso 1 1 calc R
C36 C 0.5292(6) 1.0043(8) 1.0846(5) 0.043(2) Uani 1 1 d .
H36A H 0.4951 0.9451 1.0577 0.065 Uiso 1 1 calc R
H36B H 0.5732 0.9750 1.1248 0.065 Uiso 1 1 calc R
H36C H 0.5492 1.0431 1.0625 0.065 Uiso 1 1 calc R
C37 C 0.4483(8) 0.5717(10) 0.0489(8) 0.079(4) Uani 1 1 d .
H37A H 0.4195 0.6257 0.0574 0.095 Uiso 1 1 calc R
H37B H 0.4148 0.5513 0.0034 0.095 Uiso 1 1 calc R
N1 N 0.2459(4) 0.4031(5) 0.9365(4) 0.0329(17) Uani 1 1 d .
N2 N 0.2461(4) 0.4819(5) 0.8617(3) 0.0243(15) Uani 1 1 d .
N3 N 0.0599(5) 0.9161(6) 1.0791(4) 0.0361(18) Uani 1 1 d .
N4 N 0.1484(4) 1.0379(6) 1.1141(4) 0.0306(17) Uani 1 1 d .
O1 O 0.1344(4) 0.7969(4) 0.7224(3) 0.0315(14) Uani 1 1 d .
O2 O 0.4102(4) 1.1030(5) 1.1607(3) 0.0371(15) Uani 1 1 d .
P1 P 0.11908(13) 0.89165(15) 0.76041(10) 0.0229(4) Uani 1 1 d .
P2 P 0.43154(13) 1.00461(17) 1.12826(11) 0.0266(5) Uani 1 1 d .
Cl1 Cl 0.4659(3) 0.4590(4) 0.0951(3) 0.136(2) Uani 1 1 d .
Cl2 Cl 0.5349(2) 0.6298(3) 0.0641(2) 0.0894(12) Uani 1 1 d .
Ag1 Ag 0.22343(5) 0.65265(5) 0.94741(4) 0.03944(19) Uani 1 1 d .
Ag2 Ag 0.17297(4) 0.86841(5) 0.87404(3) 0.03169(17) Uani 1 1 d .
Ag3 Ag 0.15831(5) 0.87645(6) 1.01886(4) 0.0446(2) Uani 1 1 d .
Ag4 Ag 0.32100(4) 0.89921(6) 1.04327(3) 0.03633(18) Uani 1 1 d .
I1 I 0.33597(3) 0.80408(4) 0.94695(3) 0.03028(15) Uani 1 1 d .
I2 I 0.07243(3) 0.74727(4) 0.90264(3) 0.02950(15) Uani 1 1 d .
I3 I 0.27773(4) 0.70376(4) 1.08167(3) 0.03642(16) Uani 1 1 d .
I4 I 0.18883(3) 1.05033(4) 0.95306(3) 0.02884(15) Uani 1 1 d .

loop_
_atom_site_aniso_label
_atom_site_aniso_U_11
_atom_site_aniso_U_22
_atom_site_aniso_U_33
_atom_site_aniso_U_23
_atom_site_aniso_U_13
_atom_site_aniso_U_12
C1 0.022(5) 0.026(4) 0.033(5) 0.006(4) 0.013(4) 0.002(3)
C2 0.035(6) 0.020(4) 0.044(6) 0.005(4) 0.017(5) 0.002(4)
C3 0.039(6) 0.024(4) 0.046(6) -0.007(4) 0.021(5) 0.005(4)
C4 0.047(7) 0.045(5) 0.044(6) 0.010(5) 0.029(6) -0.004(5)
C5 0.029(5) 0.017(4) 0.035(5) -0.003(3) 0.018(4) -0.002(3)
C6 0.032(5) 0.016(4) 0.029(5) 0.000(3) 0.020(4) 0.001(3)
C7 0.039(5) 0.024(4) 0.024(4) 0.002(3) 0.020(4) 0.011(4)
C8 0.051(7) 0.030(5) 0.046(6) 0.004(4) 0.037(6) 0.007(4)
C9 0.047(7) 0.042(5) 0.058(7) 0.005(5) 0.039(6) 0.012(5)
C10 0.036(6) 0.037(5) 0.045(6) 0.008(4) 0.025(5) 0.010(4)
C11 0.022(5) 0.022(4) 0.032(5) -0.002(3) 0.010(4) -0.004(3)
C12 0.028(5) 0.039(5) 0.044(6) 0.000(4) 0.015(5) -0.013(4)
C13 0.027(5) 0.044(5) 0.050(6) -0.008(5) 0.020(5) 0.009(4)
C14 0.032(6) 0.038(5) 0.030(5) 0.005(4) 0.007(4) -0.001(4)
C15 0.038(5) 0.021(4) 0.036(5) 0.008(4) 0.020(5) 0.001(4)
C16 0.037(6) 0.023(4) 0.045(6) 0.006(4) 0.013(5) -0.003(4)
C17 0.051(7) 0.058(6) 0.047(6) 0.013(5) 0.035(6) 0.004(5)
C18 0.033(6) 0.048(6) 0.052(7) 0.018(5) 0.020(5) -0.006(5)
C19 0.027(5) 0.034(5) 0.030(5) 0.001(4) 0.013(4) -0.003(4)
C20 0.043(6) 0.056(6) 0.054(7) 0.000(5) 0.041(6) 0.003(5)
C21 0.042(6) 0.049(6) 0.044(6) -0.019(5) 0.029(5) -0.004(5)
C22 0.060(8) 0.059(7) 0.067(8) -0.015(6) 0.045(7) -0.023(6)
C23 0.031(4) 0.040(3) 0.035(4) -0.010(3) 0.023(3) 0.001(3)
C24 0.031(5) 0.033(4) 0.028(5) -0.006(4) 0.019(4) 0.000(4)
C25 0.023(5) 0.038(5) 0.027(5) -0.005(4) 0.013(4) 0.002(4)
C26 0.027(5) 0.036(5) 0.045(6) 0.001(4) 0.019(5) 0.000(4)
C27 0.051(7) 0.029(5) 0.047(6) -0.009(4) 0.028(6) 0.001(4)
C28 0.031(4) 0.040(3) 0.035(4) -0.010(3) 0.023(3) 0.001(3)
C29 0.022(5) 0.054(6) 0.020(5) 0.012(4) 0.004(4) -0.001(4)
C30 0.040(7) 0.055(6) 0.054(7) 0.013(5) 0.022(6) 0.011(5)
C31 0.043(7) 0.077(7) 0.028(5) 0.014(5) 0.019(5) -0.012(5)
C32 0.025(6) 0.074(7) 0.032(6) 0.009(5) 0.001(5) -0.012(5)
C33 0.032(5) 0.037(5) 0.030(5) 0.000(4) 0.021(4) -0.003(4)
C34 0.043(6) 0.044(5) 0.044(6) -0.007(4) 0.028(5) -0.016(5)
C35 0.050(7) 0.052(6) 0.033(6) 0.015(5) 0.019(5) -0.006(5)
C36 0.041(6) 0.064(6) 0.041(6) -0.007(5) 0.032(5) -0.011(5)
C37 0.040(8) 0.069(8) 0.106(12) 0.013(8) 0.026(8) 0.011(6)
N1 0.031(4) 0.021(4) 0.039(4) 0.001(3) 0.015(4) -0.006(3)
N2 0.021(4) 0.025(3) 0.024(4) -0.002(3) 0.011(3) 0.005(3)
N3 0.029(5) 0.036(4) 0.042(5) -0.008(3) 0.019(4) -0.006(3)
N4 0.027(4) 0.037(4) 0.037(4) -0.001(3) 0.023(4) 0.004(3)
O1 0.038(4) 0.033(3) 0.027(3) 0.003(3) 0.020(3) 0.012(3)
O2 0.029(4) 0.043(4) 0.040(4) -0.013(3) 0.020(3) -0.006(3)
P1 0.0256(12) 0.0197(10) 0.0258(11) 0.0019(8) 0.0157(10) 0.0030(8)
P2 0.0228(12) 0.0337(12) 0.0258(12) 0.0027(9) 0.0149(10) 0.0019(9)
Cl1 0.085(3) 0.139(4) 0.160(5) 0.098(4) 0.053(3) 0.023(3)
Cl2 0.062(2) 0.088(2) 0.106(3) 0.032(2) 0.038(2) 0.0095(19)
Ag1 0.0511(5) 0.0290(4) 0.0469(5) 0.0004(3) 0.0325(4) 0.0030(3)
Ag2 0.0335(4) 0.0324(3) 0.0281(4) 0.0006(3) 0.0164(3) 0.0004(3)
Ag3 0.0516(5) 0.0452(4) 0.0517(5) -0.0179(4) 0.0378(4) -0.0113(4)
Ag4 0.0358(4) 0.0402(4) 0.0344(4) -0.0046(3) 0.0202(4) -0.0046(3)
I1 0.0277(3) 0.0323(3) 0.0310(3) 0.0006(2) 0.0163(3) -0.0007(2)
I2 0.0301(3) 0.0280(3) 0.0326(3) -0.0044(2) 0.0187(3) -0.0047(2)
I3 0.0451(4) 0.0323(3) 0.0327(3) 0.0034(2) 0.0220(3) -0.0009(3)
I4 0.0305(3) 0.0238(3) 0.0312(3) -0.0017(2) 0.0164(3) -0.0016(2)

loop_
_atom_type_symbol
_atom_type_description
_atom_type_scat_dispersion_real
_atom_type_scat_dispersion_imag
_atom_type_scat_source
C C 0.0033 0.0016 'International Tables Vol C Tables 4.2.6.8 and 6.1.1.4'
H H 0.0000 0.0000 'International Tables Vol C Tables 4.2.6.8 and 6.1.1.4'
N N 0.0061 0.0033 'International Tables Vol C Tables 4.2.6.8 and 6.1.1.4'
O O 0.0106 0.0060 'International Tables Vol C Tables 4.2.6.8 and 6.1.1.4'
P P 0.1023 0.0942 'International Tables Vol C Tables 4.2.6.8 and 6.1.1.4'
Cl Cl 0.1484 0.1585 'International Tables Vol C Tables 4.2.6.8 and 6.1.1.4'
Ag Ag -0.8971 1.1015 'International Tables Vol C Tables 4.2.6.8 and 6.1.1.4'
I I -0.4742 1.8119 'International Tables Vol C Tables 4.2.6.8 and 6.1.1.4'

loop_
_geom_angle_atom_site_label_1
_geom_angle_atom_site_label_2
_geom_angle_atom_site_label_3
_geom_angle
N2 C1 N1 103.3(7)
N2 C1 Ag1 131.3(6)
N1 C1 Ag1 125.4(6)
C3 C2 N1 106.1(7)
C3 C2 H2 127.0
N1 C2 H2 127.0
C2 C3 N2 107.2(8)
C2 C3 H3 126.4
N2 C3 H3 126.4
N1 C4 H4A 109.5
N1 C4 H4B 109.5
H4A C4 H4B 109.5
N1 C4 H4C 109.5
H4A C4 H4C 109.5
H4B C4 H4C 109.5
C10 C5 C6 121.7(8)
C10 C5 N2 118.7(7)
C6 C5 N2 119.6(7)
C5 C6 C7 117.3(8)
C5 C6 H6 121.3
C7 C6 H6 121.3
C6 C7 C8 122.2(8)
C6 C7 O1 121.5(8)
C8 C7 O1 116.1(7)
C9 C8 C7 118.4(8)
C9 C8 H8 120.8
C7 C8 H8 120.8
C8 C9 C10 120.3(9)
C8 C9 H9 119.8
C10 C9 H9 119.8
C5 C10 C9 119.9(8)
C5 C10 H10 120.0
C9 C10 H10 120.0
C13 C11 C14 111.8(7)
C13 C11 C12 108.6(8)
C14 C11 C12 108.5(7)
C13 C11 P1 109.2(6)
C14 C11 P1 113.9(6)
C12 C11 P1 104.5(6)
C11 C12 H12A 109.5
C11 C12 H12B 109.5
H12A C12 H12B 109.5
C11 C12 H12C 109.5
H12A C12 H12C 109.5
H12B C12 H12C 109.5
C11 C13 H13A 109.5
C11 C13 H13B 109.5
H13A C13 H13B 109.5
C11 C13 H13C 109.5
H13A C13 H13C 109.5
H13B C13 H13C 109.5
C11 C14 H14A 109.5
C11 C14 H14B 109.5
H14A C14 H14B 109.5
C11 C14 H14C 109.5
H14A C14 H14C 109.5
H14B C14 H14C 109.5
C18 C15 C16 108.0(8)
C18 C15 C17 108.7(8)
C16 C15 C17 110.0(7)
C18 C15 P1 105.8(6)
C16 C15 P1 109.3(6)
C17 C15 P1 114.8(7)
C15 C16 H16A 109.5
C15 C16 H16B 109.5
H16A C16 H16B 109.5
C15 C16 H16C 109.5
H16A C16 H16C 109.5
H16B C16 H16C 109.5
C15 C17 H17A 109.5
C15 C17 H17B 109.5
H17A C17 H17B 109.5
C15 C17 H17C 109.5
H17A C17 H17C 109.5
H17B C17 H17C 109.5
C15 C18 H18A 109.5
C15 C18 H18B 109.5
H18A C18 H18B 109.5
C15 C18 H18C 109.5
H18A C18 H18C 109.5
H18B C18 H18C 109.5
N3 C19 N4 103.2(7)
N3 C19 Ag3 127.1(6)
N4 C19 Ag3 129.7(6)
C21 C20 N3 106.8(8)
C21 C20 H20 126.6
N3 C20 H20 126.6
C20 C21 N4 107.6(8)
C20 C21 H21 126.2
N4 C21 H21 126.2
N3 C22 H22A 109.5
N3 C22 H22B 109.5
H22A C22 H22B 109.5
N3 C22 H22C 109.5
H22A C22 H22C 109.5
H22B C22 H22C 109.5
C28 C23 C24 122.2(9)
C28 C23 N4 117.8(8)
C24 C23 N4 120.1(8)
C25 C24 C23 117.7(8)
C25 C24 H24 121.2
C23 C24 H24 121.2
C26 C25 O2 116.6(8)
C26 C25 C24 121.1(8)
O2 C25 C24 122.1(8)
C27 C26 C25 120.9(9)
C27 C26 H26 119.6
C25 C26 H26 119.6
C26 C27 C28 120.3(8)
C26 C27 H27 119.8
C28 C27 H27 119.8
C23 C28 C27 117.8(9)
C23 C28 H28 121.1
C27 C28 H28 121.1
C30 C29 C32 110.4(9)
C30 C29 C31 108.0(8)
C32 C29 C31 109.1(8)
C30 C29 P2 109.8(7)
C32 C29 P2 114.5(7)
C31 C29 P2 104.8(6)
C29 C30 H30A 109.5
C29 C30 H30B 109.5
H30A C30 H30B 109.5
C29 C30 H30C 109.5
H30A C30 H30C 109.5
H30B C30 H30C 109.5
C29 C31 H31A 109.5
C29 C31 H31B 109.5
H31A C31 H31B 109.5
C29 C31 H31C 109.5
H31A C31 H31C 109.5
H31B C31 H31C 109.5
C29 C32 H32A 109.5
C29 C32 H32B 109.5
H32A C32 H32B 109.5
C29 C32 H32C 109.5
H32A C32 H32C 109.5
H32B C32 H32C 109.5
C36 C33 C34 108.3(8)
C36 C33 C35 109.6(8)
C34 C33 C35 108.9(8)
C36 C33 P2 109.4(6)
C34 C33 P2 115.8(6)
C35 C33 P2 104.8(6)
C33 C34 H34A 109.5
C33 C34 H34B 109.5
H34A C34 H34B 109.5
C33 C34 H34C 109.5
H34A C34 H34C 109.5
H34B C34 H34C 109.5
C33 C35 H35A 109.5
C33 C35 H35B 109.5
H35A C35 H35B 109.5
C33 C35 H35C 109.5
H35A C35 H35C 109.5
H35B C35 H35C 109.5
C33 C36 H36A 109.5
C33 C36 H36B 109.5
H36A C36 H36B 109.5
C33 C36 H36C 109.5
H36A C36 H36C 109.5
H36B C36 H36C 109.5
Cl1 C37 Cl2 112.2(7)
Cl1 C37 H37A 109.2
Cl2 C37 H37A 109.2
Cl1 C37 H37B 109.2
Cl2 C37 H37B 109.2
H37A C37 H37B 107.9
C1 N1 C2 111.9(8)
C1 N1 C4 124.7(8)
C2 N1 C4 123.3(7)
C1 N2 C3 111.5(7)
C1 N2 C5 126.0(6)
C3 N2 C5 122.5(7)
C19 N3 C20 111.7(8)
C19 N3 C22 123.1(8)
C20 N3 C22 125.2(8)
C21 N4 C19 110.7(8)
C21 N4 C23 123.1(7)
C19 N4 C23 125.9(7)
C7 O1 P1 124.0(5)
C25 O2 P2 127.0(6)
O1 P1 C11 98.1(4)
O1 P1 C15 100.4(4)
C11 P1 C15 112.7(4)
O1 P1 Ag2 119.2(2)
C11 P1 Ag2 113.9(3)
C15 P1 Ag2 111.4(3)
O2 P2 C33 100.4(4)
O2 P2 C29 99.6(4)
C33 P2 C29 111.9(4)
O2 P2 Ag4 117.0(2)
C33 P2 Ag4 111.9(3)
C29 P2 Ag4 114.6(3)
C1 Ag1 I2 123.4(2)
C1 Ag1 I1 104.5(2)
I2 Ag1 I1 113.96(3)
C1 Ag1 I3 127.6(2)
I2 Ag1 I3 90.29(3)
I1 Ag1 I3 93.80(3)
C1 Ag1 Ag2 124.5(2)
I2 Ag1 Ag2 58.85(2)
I1 Ag1 Ag2 56.99(2)
I3 Ag1 Ag2 106.69(3)
P1 Ag2 I1 113.05(6)
P1 Ag2 I4 121.17(5)
I1 Ag2 I4 97.18(3)
P1 Ag2 I2 114.96(6)
I1 Ag2 I2 114.92(3)
I4 Ag2 I2 93.22(2)
P1 Ag2 Ag1 125.98(5)
I1 Ag2 Ag1 59.59(2)
I4 Ag2 Ag1 112.79(3)
I2 Ag2 Ag1 57.24(2)
C19 Ag3 I2 130.7(2)
C19 Ag3 I3 115.8(2)
I2 Ag3 I3 90.13(3)
C19 Ag3 I4 109.5(2)
I2 Ag3 I4 91.88(3)
I3 Ag3 I4 116.97(3)
C19 Ag3 Ag4 125.5(2)
I2 Ag3 Ag4 103.79(3)
I3 Ag3 Ag4 58.13(2)
I4 Ag3 Ag4 60.34(2)
P2 Ag4 I1 118.61(6)
P2 Ag4 I3 116.90(6)
I1 Ag4 I3 97.69(3)
P2 Ag4 I4 109.61(6)
I1 Ag4 I4 94.99(3)
I3 Ag4 I4 116.88(3)
P2 Ag4 Ag3 126.99(6)
I1 Ag4 Ag3 114.04(3)
I3 Ag4 Ag3 59.51(2)
I4 Ag4 Ag3 58.86(2)
Ag4 I1 Ag2 78.43(2)
Ag4 I1 Ag1 79.08(2)
Ag2 I1 Ag1 63.42(2)
Ag1 I2 Ag3 84.79(3)
Ag1 I2 Ag2 63.92(2)
Ag3 I2 Ag2 81.45(2)
Ag4 I3 Ag3 62.36(2)
Ag4 I3 Ag1 77.97(2)
Ag3 I3 Ag1 82.34(3)
Ag2 I4 Ag3 80.96(2)
Ag2 I4 Ag4 75.58(2)
Ag3 I4 Ag4 60.79(2)

loop_
_geom_bond_atom_site_label_1
_geom_bond_atom_site_label_2
_geom_bond_distance
C1 N2 1.353(11)
C1 N1 1.354(11)
C1 Ag1 2.176(8)
C2 C3 1.330(13)
C2 N1 1.388(12)
C2 H2 0.9500
C3 N2 1.383(10)
C3 H3 0.9500
C4 N1 1.437(12)
C4 H4A 0.9800
C4 H4B 0.9800
C4 H4C 0.9800
C5 C10 1.365(12)
C5 C6 1.387(11)
C5 N2 1.451(10)
C6 C7 1.390(11)
C6 H6 0.9500
C7 C8 1.399(12)
C7 O1 1.404(10)
C8 C9 1.372(13)
C8 H8 0.9500
C9 C10 1.401(13)
C9 H9 0.9500
C10 H10 0.9500
C11 C13 1.531(12)
C11 C14 1.531(12)
C11 C12 1.534(11)
C11 P1 1.863(9)
C12 H12A 0.9800
C12 H12B 0.9800
C12 H12C 0.9800
C13 H13A 0.9800
C13 H13B 0.9800
C13 H13C 0.9800
C14 H14A 0.9800
C14 H14B 0.9800
C14 H14C 0.9800
C15 C18 1.527(13)
C15 C16 1.535(12)
C15 C17 1.549(13)
C15 P1 1.870(8)
C16 H16A 0.9800
C16 H16B 0.9800
C16 H16C 0.9800
C17 H17A 0.9800
C17 H17B 0.9800
C17 H17C 0.9800
C18 H18A 0.9800
C18 H18B 0.9800
C18 H18C 0.9800
C19 N3 1.349(11)
C19 N4 1.377(11)
C19 Ag3 2.156(9)
C20 C21 1.323(14)
C20 N3 1.385(12)
C20 H20 0.9500
C21 N4 1.376(11)
C21 H21 0.9500
C22 N3 1.481(12)
C22 H22A 0.9800
C22 H22B 0.9800
C22 H22C 0.9800
C23 C28 1.384(12)
C23 C24 1.408(12)
C23 N4 1.423(11)
C24 C25 1.390(12)
C24 H24 0.9500
C25 C26 1.373(12)
C25 O2 1.382(10)
C26 C27 1.371(13)
C26 H26 0.9500
C27 C28 1.414(13)
C27 H27 0.9500
C28 H28 0.9500
C29 C30 1.543(14)
C29 C32 1.551(13)
C29 C31 1.562(13)
C29 P2 1.856(9)
C30 H30A 0.9800
C30 H30B 0.9800
C30 H30C 0.9800
C31 H31A 0.9800
C31 H31B 0.9800
C31 H31C 0.9800
C32 H32A 0.9800
C32 H32B 0.9800
C32 H32C 0.9800
C33 C36 1.523(13)
C33 C34 1.542(13)
C33 C35 1.559(13)
C33 P2 1.852(9)
C34 H34A 0.9800
C34 H34B 0.9800
C34 H34C 0.9800
C35 H35A 0.9800
C35 H35B 0.9800
C35 H35C 0.9800
C36 H36A 0.9800
C36 H36B 0.9800
C36 H36C 0.9800
C37 Cl1 1.723(14)
C37 Cl2 1.747(13)
C37 H37A 0.9900
C37 H37B 0.9900
O1 P1 1.650(6)
O2 P2 1.653(6)
P1 Ag2 2.451(2)
P2 Ag4 2.460(2)
Ag1 I2 2.8874(10)
Ag1 I1 2.9740(9)
Ag1 I3 2.9875(10)
Ag1 Ag2 3.0840(10)
Ag2 I1 2.8916(9)
Ag2 I4 2.9032(8)
Ag2 I2 2.9385(9)
Ag3 I2 2.9216(9)
Ag3 I3 2.9620(11)
Ag3 I4 2.9858(10)
Ag3 Ag4 3.0448(11)
Ag4 I1 2.8619(9)
Ag4 I3 2.9190(9)
Ag4 I4 3.0314(9)

loop_
_geom_torsion_atom_site_label_1
_geom_torsion_atom_site_label_2
_geom_torsion_atom_site_label_3
_geom_torsion_atom_site_label_4
_geom_torsion
N1 C2 C3 N2 1.2(11)
C10 C5 C6 C7 -0.5(13)
N2 C5 C6 C7 -178.7(7)
C5 C6 C7 C8 3.5(13)
C5 C6 C7 O1 177.9(7)
C6 C7 C8 C9 -4.1(14)
O1 C7 C8 C9 -178.8(8)
C7 C8 C9 C10 1.6(15)
C6 C5 C10 C9 -1.9(14)
N2 C5 C10 C9 176.4(9)
C8 C9 C10 C5 1.3(16)
N3 C20 C21 N4 -0.4(12)
C28 C23 C24 C25 -1.2(13)
N4 C23 C24 C25 178.7(8)
C23 C24 C25 C26 0.3(13)
C23 C24 C25 O2 175.4(8)
O2 C25 C26 C27 -174.1(9)
C24 C25 C26 C27 1.3(14)
C25 C26 C27 C28 -2.0(15)
C24 C23 C28 C27 0.5(13)
N4 C23 C28 C27 -179.4(8)
C26 C27 C28 C23 1.1(14)
N2 C1 N1 C2 -0.4(10)
Ag1 C1 N1 C2 -177.2(6)
N2 C1 N1 C4 177.5(8)
Ag1 C1 N1 C4 0.7(13)
C3 C2 N1 C1 -0.5(11)
C3 C2 N1 C4 -178.4(9)
N1 C1 N2 C3 1.2(10)
Ag1 C1 N2 C3 177.7(7)
N1 C1 N2 C5 -176.8(8)
Ag1 C1 N2 C5 -0.3(13)
C2 C3 N2 C1 -1.6(11)
C2 C3 N2 C5 176.5(8)
C10 C5 N2 C1 134.7(9)
C6 C5 N2 C1 -46.9(12)
C10 C5 N2 C3 -43.1(12)
C6 C5 N2 C3 135.3(9)
N4 C19 N3 C20 -0.3(10)
Ag3 C19 N3 C20 -177.9(7)
N4 C19 N3 C22 178.9(9)
Ag3 C19 N3 C22 1.2(13)
C21 C20 N3 C19 0.4(12)
C21 C20 N3 C22 -178.7(10)
C20 C21 N4 C19 0.2(12)
C20 C21 N4 C23 174.9(9)
N3 C19 N4 C21 0.0(10)
Ag3 C19 N4 C21 177.5(7)
N3 C19 N4 C23 -174.5(8)
Ag3 C19 N4 C23 3.1(13)
C28 C23 N4 C21 -43.1(13)
C24 C23 N4 C21 137.0(9)
C28 C23 N4 C19 130.7(9)
C24 C23 N4 C19 -49.2(13)
C6 C7 O1 P1 60.6(10)
C8 C7 O1 P1 -124.7(7)
C26 C25 O2 P2 -133.5(7)
C24 C25 O2 P2 51.2(11)
C7 O1 P1 C11 -138.8(7)
C7 O1 P1 C15 106.2(7)
C7 O1 P1 Ag2 -15.6(7)
C13 C11 P1 O1 172.5(6)
C14 C11 P1 O1 -61.7(6)
C12 C11 P1 O1 56.5(6)
C13 C11 P1 C15 -82.5(7)
C14 C11 P1 C15 43.2(7)
C12 C11 P1 C15 161.4(6)
C13 C11 P1 Ag2 45.6(7)
C14 C11 P1 Ag2 171.3(5)
C12 C11 P1 Ag2 -70.5(6)
C18 C15 P1 O1 -81.7(7)
C16 C15 P1 O1 162.3(6)
C17 C15 P1 O1 38.2(7)
C18 C15 P1 C11 174.9(6)
C16 C15 P1 C11 58.9(7)
C17 C15 P1 C11 -65.2(8)
C18 C15 P1 Ag2 45.5(7)
C16 C15 P1 Ag2 -70.5(7)
C17 C15 P1 Ag2 165.4(6)
C25 O2 P2 C33 117.7(7)
C25 O2 P2 C29 -127.7(7)
C25 O2 P2 Ag4 -3.6(8)
C36 C33 P2 O2 162.8(6)
C34 C33 P2 O2 40.2(8)
C35 C33 P2 O2 -79.8(7)
C36 C33 P2 C29 58.0(8)
C34 C33 P2 C29 -64.7(8)
C35 C33 P2 C29 175.4(6)
C36 C33 P2 Ag4 -72.3(7)
C34 C33 P2 Ag4 165.1(6)
C35 C33 P2 Ag4 45.1(7)
C30 C29 P2 O2 174.2(7)
C32 C29 P2 O2 -61.1(8)
C31 C29 P2 O2 58.4(7)
C30 C29 P2 C33 -80.5(8)
C32 C29 P2 C33 44.3(9)
C31 C29 P2 C33 163.8(6)
C30 C29 P2 Ag4 48.4(7)
C32 C29 P2 Ag4 173.2(7)
C31 C29 P2 Ag4 -67.4(7)
N2 C1 Ag1 I2 89.7(8)
N1 C1 Ag1 I2 -94.4(7)
N2 C1 Ag1 I1 -42.6(8)
N1 C1 Ag1 I1 133.3(7)
N2 C1 Ag1 I3 -149.2(7)
N1 C1 Ag1 I3 26.7(9)
N2 C1 Ag1 Ag2 17.1(9)
N1 C1 Ag1 Ag2 -167.1(6)
O1 P1 Ag2 I1 47.8(3)
C11 P1 Ag2 I1 162.9(3)
C15 P1 Ag2 I1 -68.4(3)
O1 P1 Ag2 I4 162.4(3)
C11 P1 Ag2 I4 -82.5(3)
C15 P1 Ag2 I4 46.2(3)
O1 P1 Ag2 I2 -86.9(3)
C11 P1 Ag2 I2 28.2(3)
C15 P1 Ag2 I2 157.0(3)
O1 P1 Ag2 Ag1 -20.5(3)
C11 P1 Ag2 Ag1 94.6(3)
C15 P1 Ag2 Ag1 -136.6(3)
C1 Ag1 Ag2 P1 12.6(3)
I2 Ag1 Ag2 P1 -98.79(7)
I1 Ag1 Ag2 P1 97.75(7)
I3 Ag1 Ag2 P1 -178.71(7)
C1 Ag1 Ag2 I1 -85.1(3)
I2 Ag1 Ag2 I1 163.46(3)
I3 Ag1 Ag2 I1 83.55(3)
C1 Ag1 Ag2 I4 -170.0(3)
I2 Ag1 Ag2 I4 78.58(3)
I1 Ag1 Ag2 I4 -84.88(3)
I3 Ag1 Ag2 I4 -1.33(4)
C1 Ag1 Ag2 I2 111.4(3)
I1 Ag1 Ag2 I2 -163.46(3)
I3 Ag1 Ag2 I2 -79.91(3)
N3 C19 Ag3 I2 24.1(9)
N4 C19 Ag3 I2 -152.8(6)
N3 C19 Ag3 I3 -90.6(8)
N4 C19 Ag3 I3 92.4(8)
N3 C19 Ag3 I4 134.6(7)
N4 C19 Ag3 I4 -42.4(8)
N3 C19 Ag3 Ag4 -158.5(7)
N4 C19 Ag3 Ag4 24.5(9)
O2 P2 Ag4 I1 151.2(3)
C33 P2 Ag4 I1 36.1(3)
C29 P2 Ag4 I1 -92.8(3)
O2 P2 Ag4 I3 -92.2(3)
C33 P2 Ag4 I3 152.7(3)
C29 P2 Ag4 I3 23.8(4)
O2 P2 Ag4 I4 43.7(3)
C33 P2 Ag4 I4 -71.3(3)
C29 P2 Ag4 I4 159.8(3)
O2 P2 Ag4 Ag3 -21.5(3)
C33 P2 Ag4 Ag3 -136.6(3)
C29 P2 Ag4 Ag3 94.6(4)
C19 Ag3 Ag4 P2 -1.7(3)
I2 Ag3 Ag4 P2 176.26(7)
I3 Ag3 Ag4 P2 -102.35(7)
I4 Ag3 Ag4 P2 92.06(7)
C19 Ag3 Ag4 I1 -174.6(3)
I2 Ag3 Ag4 I1 3.30(4)
I3 Ag3 Ag4 I1 84.69(3)
I4 Ag3 Ag4 I1 -80.90(3)
C19 Ag3 Ag4 I3 100.7(3)
I2 Ag3 Ag4 I3 -81.38(3)
I4 Ag3 Ag4 I3 -165.59(3)
C19 Ag3 Ag4 I4 -93.7(3)
I2 Ag3 Ag4 I4 84.20(3)
I3 Ag3 Ag4 I4 165.59(3)
P2 Ag4 I1 Ag2 -142.90(7)
I3 Ag4 I1 Ag2 90.67(3)
I4 Ag4 I1 Ag2 -27.34(2)
Ag3 Ag4 I1 Ag2 30.70(3)
P2 Ag4 I1 Ag1 152.29(7)
I3 Ag4 I1 Ag1 25.86(3)
I4 Ag4 I1 Ag1 -92.15(3)
Ag3 Ag4 I1 Ag1 -34.11(3)
P1 Ag2 I1 Ag4 157.15(6)
I4 Ag2 I1 Ag4 28.79(2)
I2 Ag2 I1 Ag4 -68.16(3)
Ag1 Ag2 I1 Ag4 -83.47(2)
P1 Ag2 I1 Ag1 -119.39(6)
I4 Ag2 I1 Ag1 112.25(3)
I2 Ag2 I1 Ag1 15.31(3)
C1 Ag1 I1 Ag4 -155.5(2)
I2 Ag1 I1 Ag4 66.96(3)
I3 Ag1 I1 Ag4 -25.05(2)
Ag2 Ag1 I1 Ag4 82.42(2)
C1 Ag1 I1 Ag2 122.0(2)
I2 Ag1 I1 Ag2 -15.46(3)
I3 Ag1 I1 Ag2 -107.47(3)
C1 Ag1 I2 Ag3 163.7(3)
I1 Ag1 I2 Ag3 -67.88(3)
I3 Ag1 I2 Ag3 26.41(2)
Ag2 Ag1 I2 Ag3 -83.02(3)
C1 Ag1 I2 Ag2 -113.3(3)
I1 Ag1 I2 Ag2 15.14(3)
I3 Ag1 I2 Ag2 109.43(3)
C19 Ag3 I2 Ag1 -151.8(3)
I3 Ag3 I2 Ag1 -26.65(2)
I4 Ag3 I2 Ag1 90.34(3)
Ag4 Ag3 I2 Ag1 30.45(3)
C19 Ag3 I2 Ag2 143.9(3)
I3 Ag3 I2 Ag2 -91.01(3)
I4 Ag3 I2 Ag2 25.98(2)
Ag4 Ag3 I2 Ag2 -33.90(3)
P1 Ag2 I2 Ag1 118.11(6)
I1 Ag2 I2 Ag1 -15.71(3)
I4 Ag2 I2 Ag1 -115.16(3)
P1 Ag2 I2 Ag3 -153.54(6)
I1 Ag2 I2 Ag3 72.65(3)
I4 Ag2 I2 Ag3 -26.81(3)
Ag1 Ag2 I2 Ag3 88.35(3)
P2 Ag4 I3 Ag3 118.96(7)
I1 Ag4 I3 Ag3 -113.42(3)
I4 Ag4 I3 Ag3 -13.82(3)
P2 Ag4 I3 Ag1 -153.47(7)
I1 Ag4 I3 Ag1 -25.85(3)
I4 Ag4 I3 Ag1 73.76(3)
Ag3 Ag4 I3 Ag1 87.58(3)
C19 Ag3 I3 Ag4 -117.3(3)
I2 Ag3 I3 Ag4 106.22(3)
I4 Ag3 I3 Ag4 14.04(3)
C19 Ag3 I3 Ag1 162.3(3)
I2 Ag3 I3 Ag1 25.82(2)
I4 Ag3 I3 Ag1 -66.35(3)
Ag4 Ag3 I3 Ag1 -80.39(3)
C1 Ag1 I3 Ag4 136.2(3)
I2 Ag1 I3 Ag4 -89.41(3)
I1 Ag1 I3 Ag4 24.63(2)
Ag2 Ag1 I3 Ag4 -32.00(3)
C1 Ag1 I3 Ag3 -160.5(3)
I2 Ag1 I3 Ag3 -26.15(2)
I1 Ag1 I3 Ag3 87.88(3)
Ag2 Ag1 I3 Ag3 31.26(3)
P1 Ag2 I4 Ag3 148.10(7)
I1 Ag2 I4 Ag3 -89.39(3)
I2 Ag2 I4 Ag3 26.22(3)
Ag1 Ag2 I4 Ag3 -29.42(3)
P1 Ag2 I4 Ag4 -149.89(7)
I1 Ag2 I4 Ag4 -27.38(2)
I2 Ag2 I4 Ag4 88.24(2)
Ag1 Ag2 I4 Ag4 32.59(3)
C19 Ag3 I4 Ag2 -161.0(3)
I2 Ag3 I4 Ag2 -26.36(3)
I3 Ag3 I4 Ag2 64.75(3)
Ag4 Ag3 I4 Ag2 78.46(2)
C19 Ag3 I4 Ag4 120.5(3)
I2 Ag3 I4 Ag4 -104.82(3)
I3 Ag3 I4 Ag4 -13.72(3)
P2 Ag4 I4 Ag2 150.35(6)
I1 Ag4 I4 Ag2 27.57(2)
I3 Ag4 I4 Ag2 -73.67(3)
Ag3 Ag4 I4 Ag2 -87.58(3)
P2 Ag4 I4 Ag3 -122.07(6)
I1 Ag4 I4 Ag3 115.15(3)
I3 Ag4 I4 Ag3 13.91(3)

loop_
_platon_squeeze_void_count_electrons
1
0.000
0.000
0.500
110.3
66.6
2
0.318
0.212
0.263
16.0
8.8
3
0.361
0.175
0.883
9.1
4.5
4
0.318
0.288
0.763
16.0
8.4
5
0.361
0.325
0.383
9.1
4.6
6
0.000
0.500
0.000
110.3
70.0
7
0.639
0.675
0.617
9.1
4.3
8
0.682
0.712
0.237
16.0
10.3
9
0.682
0.787
0.737
16.1
10.0
10
0.639
0.825
0.117
9.1
4.5
;
The residual electron density was assigned to one molecule of the
dichloromethane solvent [192/4= 48 e per asymmetric unit; one molecule 
of  CH2Cl2 would give 42 e]. 
;
